data_7714657
loop_
_publ_author_name
'Belova, Svetlana A.'
'Belov, Alexander S.'
'Danshina, Anastasia A.'
'Zubavichus, Yan V.'
'Aleshin, Dmitriy Yu'
'Pavlov, Alexander A.'
'Efimov, Nikolay N.'
'Voloshin, Yan Z.'

_publ_section_title
;
 Effects of solvatomorphism, the nature of a chelating ligand synthon and
 a counterion on the single crystal XRD structure and SMM properties of
 paramagnetic monocapped cobalt(II) tris-pyrazoloximates.
;
_journal_issue 4
_journal_name_full 'Dalton transactions (Cambridge, England : 2003)'
_journal_page_first 1482
_journal_page_last 1491
_journal_paper_doi 10.1039/d3dt03025c
_journal_volume 53
_journal_year 2024
_chemical_formula_moiety 'C21 H23 B Co N9 O3, Cl'
_chemical_formula_sum 'C21 H23 B Cl Co N9 O3'
_chemical_formula_weight 554.67
_space_group_crystal_system monoclinic
_space_group_IT_number 14
_space_group_name_Hall '-P 2ybc'
_space_group_name_H-M_alt 'P 1 21/c 1'
_atom_sites_solution_hydrogens geom
_audit_creation_date 2023-08-02
_audit_creation_method
;
Olex2 1.5
(compiled 2023.03.06 svn.rbb2c1857 for OlexSys, GUI svn.r6748)
;
_audit_update_record
;
2023-08-02 deposited with the CCDC.	2023-12-07 downloaded from the CCDC.
;
_cell_angle_alpha 90
_cell_angle_beta 95.17(3)
_cell_angle_gamma 90
_cell_formula_units_Z 4
_cell_length_a 15.744(3)
_cell_length_b 8.1571(16)
_cell_length_c 18.785(4)
_cell_measurement_reflns_used 3017
_cell_measurement_temperature 100
_cell_measurement_theta_max 30
_cell_measurement_theta_min 3
_cell_volume 2402.7(8)
_computing_molecular_graphics 'Olex2 1.5 (Dolomanov et al., 2009)'
_computing_publication_material 'Olex2 1.5 (Dolomanov et al., 2009)'
_computing_structure_refinement 'XL  (Sheldrick, 2008)'
_diffrn_ambient_temperature 100.00
_diffrn_measured_fraction_theta_full 0.987
_diffrn_measured_fraction_theta_max 0.987
_diffrn_measurement_device_type 'MarExperts mardtb goniostat and Rayonix SX 165 detector'
_diffrn_measurement_method '\f and \w scans'
_diffrn_radiation_type synchrotron
_diffrn_radiation_wavelength 0.80246
_diffrn_reflns_av_R_equivalents 0.0450
_diffrn_reflns_av_unetI/netI 0.0496
_diffrn_reflns_Laue_measured_fraction_full 0.987
_diffrn_reflns_Laue_measured_fraction_max 0.987
_diffrn_reflns_limit_h_max 17
_diffrn_reflns_limit_h_min -19
_diffrn_reflns_limit_k_max 9
_diffrn_reflns_limit_k_min -9
_diffrn_reflns_limit_l_max 22
_diffrn_reflns_limit_l_min -22
_diffrn_reflns_number 13505
_diffrn_reflns_point_group_measured_fraction_full 0.987
_diffrn_reflns_point_group_measured_fraction_max 0.987
_diffrn_reflns_theta_full 28.782
_diffrn_reflns_theta_max 29.000
_diffrn_reflns_theta_min 3.178
_exptl_absorpt_coefficient_mu 1.215
_exptl_absorpt_correction_T_max 0.0511
_exptl_absorpt_correction_T_min 0.0162
_exptl_absorpt_correction_type multi-scan
_exptl_absorpt_process_details
;
SADABS-2008/1 (Bruker,2008) was used for absorption correction.
wR2(int) was 0.0893 before and 0.0759 after correction.
The Ratio of minimum to maximum transmission is 0.7094.
The \l/2 correction factor is 0.0015.
;
_exptl_crystal_colour orange
_exptl_crystal_colour_primary orange
_exptl_crystal_density_diffrn 1.533
_exptl_crystal_description prism
_exptl_crystal_F_000 1140
_exptl_crystal_size_max 0.2
_exptl_crystal_size_mid 0.15
_exptl_crystal_size_min 0.14
_refine_diff_density_max 0.612
_refine_diff_density_min -0.432
_refine_diff_density_rms 0.069
_refine_ls_extinction_coef 0.0128(14)
_refine_ls_extinction_expression Fc^*^=kFc[1+0.001xFc^2^\l^3^/sin(2\q)]^-1/4^
_refine_ls_extinction_method SHELXL
_refine_ls_goodness_of_fit_ref 1.063
_refine_ls_hydrogen_treatment constr
_refine_ls_matrix_type full
_refine_ls_number_parameters 329
_refine_ls_number_reflns 4385
_refine_ls_number_restraints 0
_refine_ls_restrained_S_all 1.063
_refine_ls_R_factor_all 0.0468
_refine_ls_R_factor_gt 0.0443
_refine_ls_shift/su_max 0.001
_refine_ls_shift/su_mean 0.000
_refine_ls_structure_factor_coef Fsqd
_refine_ls_weighting_details 'w=1/[\s^2^(Fo^2^)+(0.0486P)^2^+2.2443P] where P=(Fo^2^+2Fc^2^)/3'
_refine_ls_weighting_scheme calc
_refine_ls_wR_factor_gt 0.1098
_refine_ls_wR_factor_ref 0.1117
_reflns_Friedel_coverage 0.000
_reflns_number_gt 4082
_reflns_number_total 4385
_reflns_threshold_expression 'I > 2\s(I)'
_cod_data_source_file d3dt03025c2.cif
_cod_data_source_block ab379
_cod_depositor_comments 'Adding full bibliography for 7714650--7714658.cif.'
_cod_database_code 7714657
_shelxl_version_number 2014/6
_shelx_space_group_comment
;
The symmetry employed for this shelxl refinement is uniquely defined
by the following loop, which should always be used as a source of
symmetry information in preference to the above space-group names.
They are only intended as comments.
;
_shelx_estimated_absorpt_t_max 0.848
_shelx_estimated_absorpt_t_min 0.793
_olex2_refinement_description
;
1. Fixed Uiso
 At 1.2 times of:
  All C(H) groups, All N(H) groups
 At 1.5 times of:
  All C(H,H,H) groups
2.a Aromatic/amide H refined with riding coordinates:
 N3(H3), N6(H6), N9(H9), C3(H3A), C4(H4), C8(H8), C9(H9A), C13(H13), C14(H14),
 C17(H17), C18(H18), C19(H19), C20(H20), C21(H21)
2.b Idealised Me refined as rotating group:
 C5(H5A,H5B,H5C), C10(H10A,H10B,H10C), C15(H15A,H15B,H15C)
;
_olex2_submission_special_instructions 'No special instructions were received'

loop_
_space_group_symop_operation_xyz
'x, y, z'
'-x, y+1/2, -z+1/2'
'-x, -y, -z'
'x, -y-1/2, z-1/2'

loop_
_atom_site_label
_atom_site_type_symbol
_atom_site_fract_x
_atom_site_fract_y
_atom_site_fract_z
_atom_site_U_iso_or_equiv
_atom_site_adp_type
_atom_site_occupancy
_atom_site_site_symmetry_order
_atom_site_calc_flag
_atom_site_refinement_flags_posn
_atom_site_refinement_flags_adp
_atom_site_refinement_flags_occupancy
_atom_site_disorder_assembly
_atom_site_disorder_group
Co1 Co 0.28264(2) 0.44815(4) 0.52940(2) 0.02099(15) Uani 1 1 d . . . . .
O1 O 0.25707(12) 0.5414(2) 0.36753(9) 0.0263(4) Uani 1 1 d . . . . .
O2 O 0.12307(12) 0.5458(2) 0.42499(9) 0.0254(4) Uani 1 1 d . . . . .
O3 O 0.18798(12) 0.2809(2) 0.39699(9) 0.0285(4) Uani 1 1 d . . . . .
N1 N 0.30915(14) 0.5571(2) 0.43037(11) 0.0241(5) Uani 1 1 d . . . . .
N2 N 0.40229(14) 0.5781(2) 0.55088(11) 0.0239(5) Uani 1 1 d . . . . .
N3 N 0.45910(14) 0.6175(3) 0.60616(11) 0.0270(5) Uani 1 1 d . . . . .
H3 H 0.4573 0.5796 0.6499 0.032 Uiso 1 1 calc R U . . .
N4 N 0.15940(14) 0.5519(2) 0.49438(11) 0.0231(5) Uani 1 1 d . . . . .
N5 N 0.23548(14) 0.5530(2) 0.62195(11) 0.0240(5) Uani 1 1 d . . . . .
N6 N 0.26305(15) 0.5828(3) 0.69079(11) 0.0271(5) Uani 1 1 d . . . . .
H6 H 0.3116 0.5466 0.7120 0.033 Uiso 1 1 calc R U . . .
N7 N 0.23321(14) 0.2569(3) 0.46194(11) 0.0246(5) Uani 1 1 d . . . . .
N8 N 0.31930(13) 0.2246(3) 0.58459(10) 0.0233(4) Uani 1 1 d . . . . .
N9 N 0.36124(14) 0.1725(3) 0.64577(11) 0.0258(5) Uani 1 1 d . . . . .
H9 H 0.3863 0.2380 0.6785 0.031 Uiso 1 1 calc R U . . .
C1 C 0.37533(16) 0.6469(3) 0.42687(13) 0.0239(5) Uani 1 1 d . . . . .
C2 C 0.42721(16) 0.6615(3) 0.49481(13) 0.0228(5) Uani 1 1 d . . . . .
C3 C 0.50063(17) 0.7537(3) 0.51460(14) 0.0283(6) Uani 1 1 d . . . . .
H3A H 0.5311 0.8230 0.4852 0.034 Uiso 1 1 calc R U . . .
C4 C 0.51869(17) 0.7213(3) 0.58655(14) 0.0298(6) Uani 1 1 d . . . . .
H4 H 0.5650 0.7648 0.6167 0.036 Uiso 1 1 calc R U . . .
C5 C 0.39903(18) 0.7340(4) 0.36175(14) 0.0315(6) Uani 1 1 d . . . . .
H5A H 0.3780 0.6719 0.3191 0.047 Uiso 1 1 calc R U . . .
H5B H 0.4612 0.7437 0.3636 0.047 Uiso 1 1 calc R U . . .
H5C H 0.3735 0.8436 0.3598 0.047 Uiso 1 1 calc R U . . .
C6 C 0.11601(16) 0.6259(3) 0.53970(13) 0.0233(5) Uani 1 1 d . . . . .
C7 C 0.16022(16) 0.6300(3) 0.61124(13) 0.0232(5) Uani 1 1 d . . . . .
C8 C 0.13968(18) 0.7086(3) 0.67368(13) 0.0290(6) Uani 1 1 d . . . . .
H8 H 0.0902 0.7713 0.6804 0.035 Uiso 1 1 calc R U . . .
C9 C 0.20678(18) 0.6750(3) 0.72293(14) 0.0304(6) Uani 1 1 d . . . . .
H9A H 0.2126 0.7105 0.7713 0.036 Uiso 1 1 calc R U . . .
C10 C 0.03165(17) 0.7068(3) 0.52415(14) 0.0287(6) Uani 1 1 d . . . . .
H10A H 0.0384 0.8258 0.5293 0.043 Uiso 1 1 calc R U . . .
H10B H -0.0078 0.6670 0.5578 0.043 Uiso 1 1 calc R U . . .
H10C H 0.0088 0.6808 0.4752 0.043 Uiso 1 1 calc R U . . .
C11 C 0.24261(17) 0.1063(3) 0.48081(13) 0.0242(5) Uani 1 1 d . . . . .
C12 C 0.29116(16) 0.0871(3) 0.55051(14) 0.0225(5) Uani 1 1 d . . . . .
C13 C 0.31560(18) -0.0517(3) 0.59083(15) 0.0281(6) Uani 1 1 d . . . . .
H13 H 0.3038 -0.1632 0.5791 0.034 Uiso 1 1 calc R U . . .
C14 C 0.36028(18) 0.0085(3) 0.65099(15) 0.0304(6) Uani 1 1 d . . . . .
H14 H 0.3861 -0.0545 0.6896 0.036 Uiso 1 1 calc R U . . .
C15 C 0.2080(2) -0.0347(3) 0.43732(16) 0.0334(6) Uani 1 1 d . . . . .
H15A H 0.1456 -0.0306 0.4331 0.050 Uiso 1 1 calc R U . . .
H15B H 0.2273 -0.1374 0.4606 0.050 Uiso 1 1 calc R U . . .
H15C H 0.2284 -0.0292 0.3896 0.050 Uiso 1 1 calc R U . . .
C16 C 0.12272(17) 0.4466(3) 0.29777(13) 0.0241(5) Uani 1 1 d . . . . .
C17 C 0.04023(17) 0.5081(3) 0.28398(13) 0.0259(5) Uani 1 1 d . . . . .
H17 H 0.0144 0.5632 0.3210 0.031 Uiso 1 1 calc R U . . .
C18 C -0.00522(18) 0.4907(3) 0.21714(14) 0.0289(6) Uani 1 1 d . . . . .
H18 H -0.0612 0.5344 0.2088 0.035 Uiso 1 1 calc R U . . .
C19 C 0.03165(19) 0.4095(3) 0.16301(14) 0.0313(6) Uani 1 1 d . . . . .
H19 H 0.0008 0.3966 0.1175 0.038 Uiso 1 1 calc R U . . .
C20 C 0.11344(19) 0.3469(3) 0.17509(14) 0.0314(6) Uani 1 1 d . . . . .
H20 H 0.1387 0.2912 0.1379 0.038 Uiso 1 1 calc R U . . .
C21 C 0.15859(18) 0.3657(3) 0.24164(13) 0.0284(6) Uani 1 1 d . . . . .
H21 H 0.2148 0.3231 0.2493 0.034 Uiso 1 1 calc R U . . .
B1 B 0.17445(19) 0.4555(3) 0.37506(15) 0.0232(6) Uani 1 1 d . . . . .
Cl1 Cl 0.43796(4) 0.43677(8) 0.75086(3) 0.02943(19) Uani 1 1 d . . . . .

loop_
_atom_site_aniso_label
_atom_site_aniso_U_11
_atom_site_aniso_U_22
_atom_site_aniso_U_33
_atom_site_aniso_U_23
_atom_site_aniso_U_13
_atom_site_aniso_U_12
Co1 0.0274(2) 0.0155(2) 0.0200(2) 0.00029(11) 0.00186(14) 0.00034(12)
O1 0.0283(10) 0.0302(10) 0.0198(8) 0.0021(7) -0.0014(7) -0.0013(8)
O2 0.0290(10) 0.0276(10) 0.0189(8) -0.0013(7) -0.0019(7) 0.0017(7)
O3 0.0421(11) 0.0208(9) 0.0209(8) 0.0003(7) -0.0067(8) 0.0014(8)
N1 0.0281(12) 0.0210(11) 0.0232(10) -0.0001(8) 0.0020(9) 0.0008(9)
N2 0.0275(11) 0.0198(10) 0.0242(11) -0.0021(8) 0.0002(9) 0.0014(9)
N3 0.0325(12) 0.0254(11) 0.0226(10) -0.0013(8) 0.0003(9) 0.0000(9)
N4 0.0289(12) 0.0201(10) 0.0197(10) 0.0011(8) 0.0002(9) -0.0018(8)
N5 0.0304(12) 0.0206(10) 0.0209(10) -0.0006(8) 0.0017(9) 0.0004(9)
N6 0.0332(12) 0.0288(11) 0.0190(10) -0.0012(8) 0.0001(9) 0.0041(10)
N7 0.0317(12) 0.0209(11) 0.0207(10) 0.0011(8) 0.0001(8) 0.0022(9)
N8 0.0268(11) 0.0191(10) 0.0236(10) 0.0018(8) 0.0004(8) 0.0001(9)
N9 0.0292(11) 0.0220(11) 0.0255(10) 0.0002(8) -0.0016(9) -0.0001(9)
C1 0.0259(13) 0.0200(12) 0.0262(12) 0.0014(10) 0.0051(10) 0.0019(10)
C2 0.0268(13) 0.0169(11) 0.0255(12) 0.0001(9) 0.0063(10) 0.0008(10)
C3 0.0297(14) 0.0242(13) 0.0312(13) -0.0015(10) 0.0045(11) -0.0021(11)
C4 0.0307(14) 0.0283(13) 0.0296(13) -0.0047(11) -0.0008(11) -0.0005(11)
C5 0.0280(14) 0.0398(15) 0.0264(13) 0.0079(11) 0.0014(10) -0.0034(12)
C6 0.0287(13) 0.0178(12) 0.0237(12) 0.0005(9) 0.0042(10) -0.0008(10)
C7 0.0287(13) 0.0176(11) 0.0239(12) -0.0004(9) 0.0055(10) -0.0002(10)
C8 0.0349(14) 0.0269(13) 0.0261(12) -0.0005(10) 0.0073(11) 0.0039(11)
C9 0.0391(15) 0.0292(14) 0.0230(12) -0.0019(10) 0.0035(11) 0.0030(12)
C10 0.0296(14) 0.0287(13) 0.0277(13) -0.0003(10) 0.0034(10) 0.0026(11)
C11 0.0276(13) 0.0177(12) 0.0274(12) 0.0001(10) 0.0028(10) -0.0005(10)
C12 0.0233(12) 0.0166(11) 0.0280(12) 0.0001(10) 0.0039(10) -0.0004(10)
C13 0.0318(14) 0.0179(12) 0.0341(14) 0.0012(10) 0.0000(11) 0.0025(10)
C14 0.0338(15) 0.0230(13) 0.0336(14) 0.0050(11) -0.0005(11) 0.0049(11)
C15 0.0402(16) 0.0211(13) 0.0370(15) -0.0028(11) -0.0068(12) -0.0012(11)
C16 0.0306(14) 0.0187(12) 0.0228(12) 0.0016(9) 0.0023(10) -0.0025(10)
C17 0.0304(14) 0.0229(12) 0.0246(12) 0.0024(10) 0.0033(10) -0.0024(11)
C18 0.0303(14) 0.0276(13) 0.0281(13) 0.0035(11) -0.0005(11) -0.0018(11)
C19 0.0395(16) 0.0290(13) 0.0240(13) 0.0006(11) -0.0041(11) -0.0081(12)
C20 0.0421(16) 0.0275(14) 0.0250(13) -0.0037(10) 0.0050(11) -0.0022(12)
C21 0.0320(14) 0.0254(13) 0.0277(13) 0.0005(10) 0.0023(11) -0.0003(11)
B1 0.0270(15) 0.0198(13) 0.0228(14) 0.0000(10) 0.0023(11) -0.0002(11)
Cl1 0.0364(4) 0.0270(3) 0.0239(3) -0.0010(2) -0.0027(3) 0.0029(3)

loop_
_atom_type_symbol
_atom_type_description
_atom_type_scat_dispersion_real
_atom_type_scat_dispersion_imag
_atom_type_scat_source
C C 0.0050 0.0020 'International Tables Vol C Tables 4.2.6.8 and 6.1.1.4'
H H 0.0000 0.0000 'International Tables Vol C Tables 4.2.6.8 and 6.1.1.4'
B B 0.0020 0.0010 'International Tables Vol C Tables 4.2.6.8 and 6.1.1.4'
Cl Cl 0.1780 0.2030 'International Tables Vol C Tables 4.2.6.8 and 6.1.1.4'
Co Co 0.3500 1.2030 'International Tables Vol C Tables 4.2.6.8 and 6.1.1.4'
N N 0.0090 0.0040 'International Tables Vol C Tables 4.2.6.8 and 6.1.1.4'
O O 0.0150 0.0080 'International Tables Vol C Tables 4.2.6.8 and 6.1.1.4'

loop_
_geom_angle_atom_site_label_1
_geom_angle_atom_site_label_2
_geom_angle_atom_site_label_3
_geom_angle
_geom_angle_site_symmetry_1
_geom_angle_site_symmetry_3
_geom_angle_publ_flag
N1 Co1 N2 73.97(8) . . ?
N1 Co1 N4 79.21(8) . . ?
N1 Co1 N8 135.02(8) . . ?
N4 Co1 N2 127.28(8) . . ?
N5 Co1 N1 130.80(8) . . ?
N5 Co1 N2 90.73(8) . . ?
N5 Co1 N4 73.87(8) . . ?
N5 Co1 N8 92.59(8) . . ?
N7 Co1 N1 82.83(8) . . ?
N7 Co1 N2 137.69(9) . . ?
N7 Co1 N4 80.48(8) . . ?
N7 Co1 N5 130.47(9) . . ?
N7 Co1 N8 74.42(8) . . ?
N8 Co1 N2 97.71(8) . . ?
N8 Co1 N4 132.25(8) . . ?
N1 O1 B1 114.67(19) . . ?
N4 O2 B1 114.31(19) . . ?
N7 O3 B1 115.59(18) . . ?
O1 N1 Co1 123.90(15) . . ?
C1 N1 Co1 120.43(17) . . ?
C1 N1 O1 115.6(2) . . ?
N3 N2 Co1 139.97(17) . . ?
C2 N2 Co1 114.36(16) . . ?
C2 N2 N3 105.3(2) . . ?
N2 N3 H3 124.1 . . ?
C4 N3 N2 111.8(2) . . ?
C4 N3 H3 124.1 . . ?
O2 N4 Co1 123.96(15) . . ?
C6 N4 Co1 119.77(17) . . ?
C6 N4 O2 116.3(2) . . ?
N6 N5 Co1 138.52(17) . . ?
C7 N5 Co1 115.73(16) . . ?
C7 N5 N6 105.3(2) . . ?
N5 N6 H6 124.4 . . ?
C9 N6 N5 111.3(2) . . ?
C9 N6 H6 124.4 . . ?
O3 N7 Co1 124.20(15) . . ?
C11 N7 Co1 120.92(17) . . ?
C11 N7 O3 114.9(2) . . ?
N9 N8 Co1 140.44(16) . . ?
N9 N8 C12 105.0(2) . . ?
C12 N8 Co1 114.50(16) . . ?
N8 N9 H9 124.1 . . ?
C14 N9 N8 111.7(2) . . ?
C14 N9 H9 124.1 . . ?
N1 C1 C2 113.4(2) . . ?
N1 C1 C5 125.4(2) . . ?
C2 C1 C5 121.2(2) . . ?
N2 C2 C1 117.8(2) . . ?
N2 C2 C3 110.9(2) . . ?
C3 C2 C1 131.3(2) . . ?
C2 C3 H3A 127.8 . . ?
C4 C3 C2 104.4(2) . . ?
C4 C3 H3A 127.8 . . ?
N3 C4 C3 107.6(2) . . ?
N3 C4 H4 126.2 . . ?
C3 C4 H4 126.2 . . ?
C1 C5 H5A 109.5 . . ?
C1 C5 H5B 109.5 . . ?
C1 C5 H5C 109.5 . . ?
H5A C5 H5B 109.5 . . ?
H5A C5 H5C 109.5 . . ?
H5B C5 H5C 109.5 . . ?
N4 C6 C7 112.5(2) . . ?
N4 C6 C10 126.5(2) . . ?
C7 C6 C10 121.0(2) . . ?
N5 C7 C6 118.1(2) . . ?
N5 C7 C8 110.9(2) . . ?
C8 C7 C6 131.0(2) . . ?
C7 C8 H8 127.7 . . ?
C9 C8 C7 104.6(2) . . ?
C9 C8 H8 127.7 . . ?
N6 C9 C8 107.9(2) . . ?
N6 C9 H9A 126.0 . . ?
C8 C9 H9A 126.0 . . ?
C6 C10 H10A 109.5 . . ?
C6 C10 H10B 109.5 . . ?
C6 C10 H10C 109.5 . . ?
H10A C10 H10B 109.5 . . ?
H10A C10 H10C 109.5 . . ?
H10B C10 H10C 109.5 . . ?
N7 C11 C12 112.8(2) . . ?
N7 C11 C15 124.2(2) . . ?
C12 C11 C15 123.0(2) . . ?
N8 C12 C11 117.3(2) . . ?
N8 C12 C13 110.8(2) . . ?
C13 C12 C11 131.9(2) . . ?
C12 C13 H13 127.7 . . ?
C14 C13 C12 104.6(2) . . ?
C14 C13 H13 127.7 . . ?
N9 C14 C13 107.8(2) . . ?
N9 C14 H14 126.1 . . ?
C13 C14 H14 126.1 . . ?
C11 C15 H15A 109.5 . . ?
C11 C15 H15B 109.5 . . ?
C11 C15 H15C 109.5 . . ?
H15A C15 H15B 109.5 . . ?
H15A C15 H15C 109.5 . . ?
H15B C15 H15C 109.5 . . ?
C17 C16 C21 117.4(2) . . ?
C17 C16 B1 122.7(2) . . ?
C21 C16 B1 119.7(2) . . ?
C16 C17 H17 119.2 . . ?
C16 C17 C18 121.6(2) . . ?
C18 C17 H17 119.2 . . ?
C17 C18 H18 120.2 . . ?
C19 C18 C17 119.6(3) . . ?
C19 C18 H18 120.2 . . ?
C18 C19 H19 120.0 . . ?
C18 C19 C20 120.1(2) . . ?
C20 C19 H19 120.0 . . ?
C19 C20 H20 120.0 . . ?
C19 C20 C21 120.0(3) . . ?
C21 C20 H20 120.0 . . ?
C16 C21 H21 119.4 . . ?
C20 C21 C16 121.3(3) . . ?
C20 C21 H21 119.4 . . ?
O1 B1 C16 108.1(2) . . ?
O2 B1 O1 110.8(2) . . ?
O2 B1 O3 111.8(2) . . ?
O2 B1 C16 109.5(2) . . ?
O3 B1 O1 111.7(2) . . ?
O3 B1 C16 104.76(19) . . ?

loop_
_geom_bond_atom_site_label_1
_geom_bond_atom_site_label_2
_geom_bond_distance
_geom_bond_site_symmetry_2
_geom_bond_publ_flag
Co1 N1 2.137(2) . ?
Co1 N2 2.168(2) . ?
Co1 N4 2.164(2) . ?
Co1 N5 2.130(2) . ?
Co1 N7 2.114(2) . ?
Co1 N8 2.151(2) . ?
O1 N1 1.381(3) . ?
O1 B1 1.495(3) . ?
O2 N4 1.376(3) . ?
O2 B1 1.488(3) . ?
O3 N7 1.370(3) . ?
O3 B1 1.493(3) . ?
N1 C1 1.280(3) . ?
N2 N3 1.347(3) . ?
N2 C2 1.341(3) . ?
N3 H3 0.8800 . ?
N3 C4 1.340(4) . ?
N4 C6 1.289(3) . ?
N5 N6 1.349(3) . ?
N5 C7 1.340(3) . ?
N6 H6 0.8800 . ?
N6 C9 1.346(4) . ?
N7 C11 1.284(3) . ?
N8 N9 1.342(3) . ?
N8 C12 1.346(3) . ?
N9 H9 0.8800 . ?
N9 C14 1.342(4) . ?
C1 C2 1.457(3) . ?
C1 C5 1.491(3) . ?
C2 C3 1.401(4) . ?
C3 H3A 0.9500 . ?
C3 C4 1.381(4) . ?
C4 H4 0.9500 . ?
C5 H5A 0.9800 . ?
C5 H5B 0.9800 . ?
C5 H5C 0.9800 . ?
C6 C7 1.457(3) . ?
C6 C10 1.488(4) . ?
C7 C8 1.400(4) . ?
C8 H8 0.9500 . ?
C8 C9 1.368(4) . ?
C9 H9A 0.9500 . ?
C10 H10A 0.9800 . ?
C10 H10B 0.9800 . ?
C10 H10C 0.9800 . ?
C11 C12 1.464(3) . ?
C11 C15 1.486(3) . ?
C12 C13 1.397(3) . ?
C13 H13 0.9500 . ?
C13 C14 1.368(4) . ?
C14 H14 0.9500 . ?
C15 H15A 0.9800 . ?
C15 H15B 0.9800 . ?
C15 H15C 0.9800 . ?
C16 C17 1.395(4) . ?
C16 C21 1.405(4) . ?
C16 B1 1.601(4) . ?
C17 H17 0.9500 . ?
C17 C18 1.395(3) . ?
C18 H18 0.9500 . ?
C18 C19 1.384(4) . ?
C19 H19 0.9500 . ?
C19 C20 1.385(4) . ?
C20 H20 0.9500 . ?
C20 C21 1.390(4) . ?
C21 H21 0.9500 . ?

loop_
_geom_torsion_atom_site_label_1
_geom_torsion_atom_site_label_2
_geom_torsion_atom_site_label_3
_geom_torsion_atom_site_label_4
_geom_torsion
_geom_torsion_site_symmetry_1
_geom_torsion_site_symmetry_2
_geom_torsion_site_symmetry_3
_geom_torsion_site_symmetry_4
_geom_torsion_publ_flag
Co1 N1 C1 C2 0.8(3) . . . . ?
Co1 N1 C1 C5 -177.8(2) . . . . ?
Co1 N2 N3 C4 -172.3(2) . . . . ?
Co1 N2 C2 C1 -3.7(3) . . . . ?
Co1 N2 C2 C3 174.63(17) . . . . ?
Co1 N4 C6 C7 0.9(3) . . . . ?
Co1 N4 C6 C10 178.5(2) . . . . ?
Co1 N5 N6 C9 171.6(2) . . . . ?
Co1 N5 C7 C6 3.7(3) . . . . ?
Co1 N5 C7 C8 -173.76(17) . . . . ?
Co1 N7 C11 C12 -1.3(3) . . . . ?
Co1 N7 C11 C15 178.4(2) . . . . ?
Co1 N8 N9 C14 177.7(2) . . . . ?
Co1 N8 C12 C11 1.8(3) . . . . ?
Co1 N8 C12 C13 -178.28(18) . . . . ?
O1 N1 C1 C2 179.06(19) . . . . ?
O1 N1 C1 C5 0.5(4) . . . . ?
O2 N4 C6 C7 -178.55(19) . . . . ?
O2 N4 C6 C10 -0.9(4) . . . . ?
O3 N7 C11 C12 -179.9(2) . . . . ?
O3 N7 C11 C15 -0.1(4) . . . . ?
N1 O1 B1 O2 60.5(3) . . . . ?
N1 O1 B1 O3 -64.8(3) . . . . ?
N1 O1 B1 C16 -179.52(19) . . . . ?
N1 C1 C2 N2 2.0(3) . . . . ?
N1 C1 C2 C3 -175.9(3) . . . . ?
N2 N3 C4 C3 0.3(3) . . . . ?
N2 C2 C3 C4 -0.1(3) . . . . ?
N3 N2 C2 C1 -178.0(2) . . . . ?
N3 N2 C2 C3 0.3(3) . . . . ?
N4 O2 B1 O1 -64.7(3) . . . . ?
N4 O2 B1 O3 60.5(3) . . . . ?
N4 O2 B1 C16 176.13(18) . . . . ?
N4 C6 C7 N5 -3.0(3) . . . . ?
N4 C6 C7 C8 173.9(3) . . . . ?
N5 N6 C9 C8 -0.4(3) . . . . ?
N5 C7 C8 C9 0.0(3) . . . . ?
N6 N5 C7 C6 177.3(2) . . . . ?
N6 N5 C7 C8 -0.2(3) . . . . ?
N7 O3 B1 O1 61.9(3) . . . . ?
N7 O3 B1 O2 -62.9(3) . . . . ?
N7 O3 B1 C16 178.7(2) . . . . ?
N7 C11 C12 N8 -0.4(4) . . . . ?
N7 C11 C12 C13 179.7(3) . . . . ?
N8 N9 C14 C13 -0.2(3) . . . . ?
N8 C12 C13 C14 -0.2(3) . . . . ?
N9 N8 C12 C11 -179.8(2) . . . . ?
N9 N8 C12 C13 0.1(3) . . . . ?
C1 C2 C3 C4 177.9(3) . . . . ?
C2 N2 N3 C4 -0.4(3) . . . . ?
C2 C3 C4 N3 -0.1(3) . . . . ?
C5 C1 C2 N2 -179.3(2) . . . . ?
C5 C1 C2 C3 2.7(4) . . . . ?
C6 C7 C8 C9 -177.1(3) . . . . ?
C7 N5 N6 C9 0.4(3) . . . . ?
C7 C8 C9 N6 0.2(3) . . . . ?
C10 C6 C7 N5 179.2(2) . . . . ?
C10 C6 C7 C8 -3.9(4) . . . . ?
C11 C12 C13 C14 179.6(3) . . . . ?
C12 N8 N9 C14 0.0(3) . . . . ?
C12 C13 C14 N9 0.2(3) . . . . ?
C15 C11 C12 N8 179.8(3) . . . . ?
C15 C11 C12 C13 0.0(5) . . . . ?
C16 C17 C18 C19 0.5(4) . . . . ?
C17 C16 C21 C20 -0.4(4) . . . . ?
C17 C16 B1 O1 -124.2(3) . . . . ?
C17 C16 B1 O2 -3.4(3) . . . . ?
C17 C16 B1 O3 116.6(3) . . . . ?
C17 C18 C19 C20 -0.5(4) . . . . ?
C18 C19 C20 C21 0.0(4) . . . . ?
C19 C20 C21 C16 0.4(4) . . . . ?
C21 C16 C17 C18 -0.1(4) . . . . ?
C21 C16 B1 O1 59.6(3) . . . . ?
C21 C16 B1 O2 -179.6(2) . . . . ?
C21 C16 B1 O3 -59.6(3) . . . . ?
B1 O1 N1 Co1 6.2(3) . . . . ?
B1 O1 N1 C1 -172.0(2) . . . . ?
B1 O2 N4 Co1 2.1(3) . . . . ?
B1 O2 N4 C6 -178.5(2) . . . . ?
B1 O3 N7 Co1 -0.1(3) . . . . ?
B1 O3 N7 C11 178.4(2) . . . . ?
B1 C16 C17 C18 -176.4(2) . . . . ?
B1 C16 C21 C20 176.1(2) . . . . ?
